data_7023598
loop_
_publ_author_name
'Majhi, Paresh Kumar'
'Sauerbrey, Susanne'
'Leiendecker, Alexander'
'Schnakenburg, Gregor'
'Arduengo, 3rd, Anthony J'
'Streubel, Rainer'

_publ_section_title
;
 Synthesis and first complexes of C(4/5) P-bifunctional
 imidazole-2-thiones.
;
_journal_issue 36
_journal_name_full 'Dalton transactions (Cambridge, England : 2003)'
_journal_page_first 13126
_journal_page_last 13136
_journal_paper_doi 10.1039/c3dt51557e
_journal_volume 42
_journal_year 2013
_chemical_formula_moiety 'C32 H32 N2 O2 P2 S'
_chemical_formula_sum 'C32 H32 N2 O2 P2 S'
_chemical_formula_weight 570.60
_chemical_name_systematic
;
?
;
_space_group_IT_number 2
_symmetry_cell_setting triclinic
_symmetry_space_group_name_Hall '-P 1'
_symmetry_space_group_name_H-M 'P -1'
_atom_sites_solution_hydrogens geom
_atom_sites_solution_primary direct
_atom_sites_solution_secondary difmap
_audit_creation_method SHELXL-97
_cell_angle_alpha 104.978(4)
_cell_angle_beta 104.629(3)
_cell_angle_gamma 111.483(3)
_cell_formula_units_Z 2
_cell_length_a 11.6761(9)
_cell_length_b 11.7150(11)
_cell_length_c 12.7206(13)
_cell_measurement_reflns_used 2486
_cell_measurement_temperature 100(2)
_cell_measurement_theta_max 25.67
_cell_measurement_theta_min 2.77
_cell_volume 1442.7(2)
_computing_cell_refinement 'Bruker SAINT'
_computing_data_collection 'Bruker APEX2'
_computing_data_reduction 'Bruker SAINT'
_computing_molecular_graphics 'Bruker SHELXTL'
_computing_publication_material 'Bruker SHELXTL'
_computing_structure_refinement 'SHELXL-97 (Sheldrick, 2008)'
_computing_structure_solution 'SHELXS-97 (Sheldrick, 2008)'
_diffrn_ambient_temperature 100(2)
_diffrn_measured_fraction_theta_full 0.973
_diffrn_measured_fraction_theta_max 0.973
_diffrn_measurement_device_type 'Bruker X8-KappaApexII'
_diffrn_measurement_method '\f and \w CCD rotation images, thin slices'
_diffrn_radiation_monochromator graphite
_diffrn_radiation_source 'fine-focus sealed tube'
_diffrn_radiation_type MoK\a
_diffrn_radiation_wavelength 0.71073
_diffrn_reflns_av_R_equivalents 0.0493
_diffrn_reflns_av_sigmaI/netI 0.0729
_diffrn_reflns_limit_h_max 14
_diffrn_reflns_limit_h_min -11
_diffrn_reflns_limit_k_max 14
_diffrn_reflns_limit_k_min -14
_diffrn_reflns_limit_l_max 15
_diffrn_reflns_limit_l_min -15
_diffrn_reflns_number 12940
_diffrn_reflns_theta_full 26.00
_diffrn_reflns_theta_max 26.00
_diffrn_reflns_theta_min 2.11
_diffrn_standards_number 0
_exptl_absorpt_coefficient_mu 0.256
_exptl_absorpt_correction_T_max 0.9924
_exptl_absorpt_correction_T_min 0.9798
_exptl_absorpt_correction_type empirical
_exptl_absorpt_process_details 'SADABS (2009/2), Bruker AXS 2009'
_exptl_crystal_colour colourless
_exptl_crystal_density_diffrn 1.313
_exptl_crystal_density_method 'not measured'
_exptl_crystal_description block
_exptl_crystal_F_000 600
_exptl_crystal_size_max 0.08
_exptl_crystal_size_mid 0.04
_exptl_crystal_size_min 0.03
_refine_diff_density_max 0.397
_refine_diff_density_min -0.380
_refine_diff_density_rms 0.062
_refine_ls_extinction_method none
_refine_ls_goodness_of_fit_ref 1.037
_refine_ls_hydrogen_treatment constr
_refine_ls_matrix_type full
_refine_ls_number_parameters 354
_refine_ls_number_reflns 5525
_refine_ls_number_restraints 0
_refine_ls_restrained_S_all 1.037
_refine_ls_R_factor_all 0.0762
_refine_ls_R_factor_gt 0.0436
_refine_ls_shift/su_max 0.001
_refine_ls_shift/su_mean 0.000
_refine_ls_structure_factor_coef Fsqd
_refine_ls_weighting_details 'calc w=1/[\s^2^(Fo^2^)+(0.0485P)^2^+0.0000P] where P=(Fo^2^+2Fc^2^)/3'
_refine_ls_weighting_scheme calc
_refine_ls_wR_factor_gt 0.0961
_refine_ls_wR_factor_ref 0.1079
_reflns_number_gt 3939
_reflns_number_total 5525
_reflns_threshold_expression >2sigma(I)
_cod_data_source_file c3dt51557e.txt
_cod_data_source_block Greg1608f
_cod_database_code 7023598

loop_
_symmetry_equiv_pos_as_xyz
'x, y, z'
'-x, -y, -z'

loop_
_atom_site_label
_atom_site_type_symbol
_atom_site_fract_x
_atom_site_fract_y
_atom_site_fract_z
_atom_site_U_iso_or_equiv
_atom_site_adp_type
_atom_site_occupancy
_atom_site_symmetry_multiplicity
_atom_site_calc_flag
_atom_site_refinement_flags
C1 C 0.1321(2) 0.6645(2) 0.3728(2) 0.0166(5) Uani 1 1 d .
C2 C 0.0106(2) 0.7320(2) 0.2573(2) 0.0153(5) Uani 1 1 d .
C3 C 0.1418(2) 0.8063(2) 0.2789(2) 0.0156(5) Uani 1 1 d .
C4 C -0.1118(2) 0.5349(2) 0.3094(2) 0.0199(6) Uani 1 1 d .
H4A H -0.1793 0.5653 0.3165 0.024 Uiso 1 1 calc R
H4B H -0.0862 0.5090 0.3765 0.024 Uiso 1 1 calc R
C5 C -0.1722(3) 0.4149(2) 0.1947(2) 0.0215(6) Uani 1 1 d .
H5A H -0.1019 0.3908 0.1838 0.026 Uiso 1 1 calc R
H5B H -0.2062 0.4386 0.1283 0.026 Uiso 1 1 calc R
C6 C -0.2863(3) 0.2944(3) 0.1918(3) 0.0235(6) Uani 1 1 d .
H6A H -0.3151 0.2166 0.1192 0.028 Uiso 1 1 calc R
H6B H -0.2530 0.2733 0.2602 0.028 Uiso 1 1 calc R
C7 C -0.4060(3) 0.3164(3) 0.1951(3) 0.0309(7) Uani 1 1 d .
H7A H -0.3842 0.3783 0.2741 0.046 Uiso 1 1 calc R
H7B H -0.4821 0.2312 0.1759 0.046 Uiso 1 1 calc R
H7C H -0.4291 0.3539 0.1372 0.046 Uiso 1 1 calc R
C8 C 0.3597(2) 0.8164(3) 0.4019(2) 0.0217(6) Uani 1 1 d .
H8A H 0.3826 0.7818 0.4622 0.033 Uiso 1 1 calc R
H8B H 0.4025 0.9139 0.4380 0.033 Uiso 1 1 calc R
H8C H 0.3911 0.7882 0.3401 0.033 Uiso 1 1 calc R
C9 C -0.2027(2) 0.6508(2) 0.0299(2) 0.0175(5) Uani 1 1 d .
C10 C -0.3419(3) 0.5857(3) -0.0277(3) 0.0281(7) Uani 1 1 d .
H10 H -0.3953 0.5956 0.0158 0.034 Uiso 1 1 calc R
C11 C -0.4023(3) 0.5075(3) -0.1465(3) 0.0330(7) Uani 1 1 d .
H11 H -0.4968 0.4625 -0.1844 0.040 Uiso 1 1 calc R
C12 C -0.3248(3) 0.4947(2) -0.2107(2) 0.0267(6) Uani 1 1 d .
H12 H -0.3659 0.4425 -0.2931 0.032 Uiso 1 1 calc R
C13 C -0.1882(3) 0.5578(3) -0.1549(3) 0.0348(7) Uani 1 1 d .
H13 H -0.1354 0.5484 -0.1991 0.042 Uiso 1 1 calc R
C14 C -0.1268(3) 0.6350(3) -0.0351(3) 0.0316(7) Uani 1 1 d .
H14 H -0.0323 0.6772 0.0025 0.038 Uiso 1 1 calc R
C15 C -0.0910(2) 0.9177(2) 0.2190(2) 0.0160(5) Uani 1 1 d .
C16 C -0.0556(2) 0.9965(3) 0.3362(2) 0.0208(6) Uani 1 1 d .
H16 H -0.0514 0.9586 0.3938 0.025 Uiso 1 1 calc R
C17 C -0.0266(3) 1.1293(3) 0.3696(2) 0.0251(6) Uani 1 1 d .
H17 H -0.0018 1.1828 0.4497 0.030 Uiso 1 1 calc R
C18 C -0.0343(3) 1.1832(3) 0.2839(3) 0.0270(7) Uani 1 1 d .
H18 H -0.0140 1.2744 0.3060 0.032 Uiso 1 1 calc R
C19 C -0.0711(3) 1.1055(3) 0.1674(2) 0.0244(6) Uani 1 1 d .
H19 H -0.0771 1.1431 0.1096 0.029 Uiso 1 1 calc R
C20 C -0.0995(2) 0.9726(3) 0.1345(2) 0.0200(6) Uani 1 1 d .
H20 H -0.1247 0.9192 0.0543 0.024 Uiso 1 1 calc R
C21 C 0.2649(2) 1.0907(2) 0.3446(2) 0.0173(5) Uani 1 1 d .
C22 C 0.2842(2) 1.1009(2) 0.4599(2) 0.0193(6) Uani 1 1 d .
H22 H 0.2691 1.0241 0.4777 0.023 Uiso 1 1 calc R
C23 C 0.3252(3) 1.2217(3) 0.5488(2) 0.0234(6) Uani 1 1 d .
H23 H 0.3386 1.2279 0.6274 0.028 Uiso 1 1 calc R
C24 C 0.3465(3) 1.3338(3) 0.5224(3) 0.0291(7) Uani 1 1 d .
H24 H 0.3741 1.4169 0.5829 0.035 Uiso 1 1 calc R
C25 C 0.3275(3) 1.3245(3) 0.4085(3) 0.0325(7) Uani 1 1 d .
H25 H 0.3428 1.4017 0.3911 0.039 Uiso 1 1 calc R
C26 C 0.2863(3) 1.2035(3) 0.3186(2) 0.0246(6) Uani 1 1 d .
H26 H 0.2729 1.1977 0.2402 0.030 Uiso 1 1 calc R
C27 C 0.3598(2) 0.9299(3) 0.2133(2) 0.0181(6) Uani 1 1 d .
C28 C 0.3443(3) 0.8145(3) 0.1325(2) 0.0269(6) Uani 1 1 d .
H28 H 0.2574 0.7443 0.0827 0.032 Uiso 1 1 calc R
C29 C 0.4553(3) 0.8014(3) 0.1243(3) 0.0365(8) Uani 1 1 d .
H29 H 0.4451 0.7223 0.0695 0.044 Uiso 1 1 calc R
C30 C 0.5814(3) 0.9052(4) 0.1971(3) 0.0407(8) Uani 1 1 d .
H30 H 0.6578 0.8961 0.1928 0.049 Uiso 1 1 calc R
C31 C 0.5976(3) 1.0211(3) 0.2753(3) 0.0329(7) Uani 1 1 d .
H31 H 0.6846 1.0919 0.3239 0.039 Uiso 1 1 calc R
C32 C 0.4871(2) 1.0343(3) 0.2833(2) 0.0239(6) Uani 1 1 d .
H32 H 0.4979 1.1148 0.3365 0.029 Uiso 1 1 calc R
N1 N 0.0061(2) 0.64458(19) 0.31527(18) 0.0165(5) Uani 1 1 d .
N2 N 0.21511(19) 0.76445(19) 0.35009(18) 0.0159(5) Uani 1 1 d .
O1 O -0.24206(16) 0.68916(17) 0.23432(16) 0.0222(4) Uani 1 1 d .
O2 O 0.11439(17) 0.91053(17) 0.11162(15) 0.0195(4) Uani 1 1 d .
P1 P -0.14004(6) 0.74338(6) 0.18638(6) 0.01617(16) Uani 1 1 d .
P2 P 0.21166(6) 0.93578(6) 0.22563(6) 0.01463(16) Uani 1 1 d .
S S 0.17697(7) 0.58380(7) 0.45346(6) 0.02325(17) Uani 1 1 d .

loop_
_atom_site_aniso_label
_atom_site_aniso_U_11
_atom_site_aniso_U_22
_atom_site_aniso_U_33
_atom_site_aniso_U_23
_atom_site_aniso_U_13
_atom_site_aniso_U_12
C1 0.0166(14) 0.0154(13) 0.0167(13) 0.0038(11) 0.0073(11) 0.0072(11)
C2 0.0136(13) 0.0168(13) 0.0139(13) 0.0040(11) 0.0057(10) 0.0067(11)
C3 0.0167(14) 0.0145(13) 0.0153(13) 0.0043(11) 0.0065(11) 0.0077(11)
C4 0.0175(14) 0.0215(14) 0.0235(15) 0.0123(12) 0.0127(12) 0.0063(12)
C5 0.0194(15) 0.0206(14) 0.0267(15) 0.0107(12) 0.0111(12) 0.0090(12)
C6 0.0182(14) 0.0189(14) 0.0309(16) 0.0097(12) 0.0089(12) 0.0064(12)
C7 0.0231(16) 0.0269(16) 0.0426(19) 0.0141(14) 0.0157(14) 0.0091(13)
C8 0.0142(14) 0.0217(14) 0.0252(15) 0.0104(12) 0.0037(11) 0.0061(12)
C9 0.0188(14) 0.0139(13) 0.0189(14) 0.0054(11) 0.0067(11) 0.0076(11)
C10 0.0191(15) 0.0307(16) 0.0298(17) 0.0033(13) 0.0053(13) 0.0155(13)
C11 0.0206(16) 0.0279(16) 0.0324(18) -0.0023(14) -0.0041(13) 0.0122(13)
C12 0.0339(17) 0.0176(14) 0.0169(15) 0.0017(12) 0.0021(13) 0.0087(13)
C13 0.0334(18) 0.0322(17) 0.0229(17) -0.0010(13) 0.0148(14) 0.0044(14)
C14 0.0179(15) 0.0329(17) 0.0251(16) -0.0013(13) 0.0078(13) 0.0014(13)
C15 0.0081(13) 0.0220(14) 0.0183(14) 0.0051(11) 0.0055(11) 0.0089(11)
C16 0.0166(14) 0.0258(14) 0.0207(15) 0.0073(12) 0.0064(11) 0.0122(12)
C17 0.0204(15) 0.0289(15) 0.0229(15) 0.0021(13) 0.0070(12) 0.0147(13)
C18 0.0213(15) 0.0220(15) 0.0409(18) 0.0113(14) 0.0114(13) 0.0141(12)
C19 0.0214(15) 0.0277(15) 0.0283(16) 0.0135(13) 0.0095(13) 0.0140(13)
C20 0.0124(13) 0.0262(14) 0.0214(15) 0.0070(12) 0.0066(11) 0.0103(11)
C21 0.0138(13) 0.0174(13) 0.0199(14) 0.0053(11) 0.0071(11) 0.0074(11)
C22 0.0169(14) 0.0202(14) 0.0218(15) 0.0073(12) 0.0090(12) 0.0091(11)
C23 0.0178(15) 0.0279(15) 0.0197(15) 0.0032(12) 0.0070(12) 0.0101(12)
C24 0.0261(16) 0.0221(15) 0.0309(17) 0.0000(13) 0.0071(13) 0.0125(13)
C25 0.0378(18) 0.0180(15) 0.0380(19) 0.0100(14) 0.0117(15) 0.0118(14)
C26 0.0283(16) 0.0210(14) 0.0240(16) 0.0101(12) 0.0094(13) 0.0105(12)
C27 0.0165(14) 0.0260(14) 0.0209(14) 0.0138(12) 0.0123(11) 0.0125(12)
C28 0.0293(16) 0.0312(16) 0.0252(16) 0.0096(13) 0.0140(13) 0.0176(14)
C29 0.044(2) 0.055(2) 0.0343(18) 0.0211(16) 0.0250(16) 0.0386(18)
C30 0.0335(19) 0.069(2) 0.055(2) 0.043(2) 0.0319(18) 0.0367(19)
C31 0.0204(16) 0.0437(19) 0.048(2) 0.0325(17) 0.0176(15) 0.0156(14)
C32 0.0175(15) 0.0278(15) 0.0322(17) 0.0193(13) 0.0113(13) 0.0099(12)
N1 0.0179(12) 0.0153(11) 0.0160(11) 0.0065(9) 0.0084(9) 0.0058(9)
N2 0.0124(11) 0.0171(11) 0.0170(11) 0.0059(9) 0.0050(9) 0.0066(9)
O1 0.0144(9) 0.0275(10) 0.0273(11) 0.0107(9) 0.0137(8) 0.0086(8)
O2 0.0187(10) 0.0235(10) 0.0177(10) 0.0077(8) 0.0080(8) 0.0109(8)
P1 0.0119(3) 0.0182(3) 0.0171(4) 0.0046(3) 0.0067(3) 0.0065(3)
P2 0.0134(3) 0.0160(3) 0.0159(4) 0.0061(3) 0.0075(3) 0.0072(3)
S 0.0257(4) 0.0238(4) 0.0243(4) 0.0138(3) 0.0100(3) 0.0122(3)

loop_
_atom_type_symbol
_atom_type_description
_atom_type_scat_dispersion_real
_atom_type_scat_dispersion_imag
_atom_type_scat_source
C C 0.0033 0.0016 'International Tables Vol C Tables 4.2.6.8 and 6.1.1.4'
H H 0.0000 0.0000 'International Tables Vol C Tables 4.2.6.8 and 6.1.1.4'
N N 0.0061 0.0033 'International Tables Vol C Tables 4.2.6.8 and 6.1.1.4'
O O 0.0106 0.0060 'International Tables Vol C Tables 4.2.6.8 and 6.1.1.4'
P P 0.1023 0.0942 'International Tables Vol C Tables 4.2.6.8 and 6.1.1.4'
S S 0.1246 0.1234 'International Tables Vol C Tables 4.2.6.8 and 6.1.1.4'

loop_
_geom_angle_atom_site_label_1
_geom_angle_atom_site_label_2
_geom_angle_atom_site_label_3
_geom_angle
N1 C1 N2 105.42(19)
N1 C1 S 127.74(18)
N2 C1 S 126.84(19)
C3 C2 N1 106.8(2)
C3 C2 P1 131.95(18)
N1 C2 P1 120.85(17)
C2 C3 N2 107.0(2)
C2 C3 P2 127.71(18)
N2 C3 P2 125.30(18)
N1 C4 C5 111.4(2)
N1 C4 H4A 109.3
C5 C4 H4A 109.3
N1 C4 H4B 109.3
C5 C4 H4B 109.3
H4A C4 H4B 108.0
C4 C5 C6 112.4(2)
C4 C5 H5A 109.1
C6 C5 H5A 109.1
C4 C5 H5B 109.1
C6 C5 H5B 109.1
H5A C5 H5B 107.9
C7 C6 C5 113.3(2)
C7 C6 H6A 108.9
C5 C6 H6A 108.9
C7 C6 H6B 108.9
C5 C6 H6B 108.9
H6A C6 H6B 107.7
C6 C7 H7A 109.5
C6 C7 H7B 109.5
H7A C7 H7B 109.5
C6 C7 H7C 109.5
H7A C7 H7C 109.5
H7B C7 H7C 109.5
N2 C8 H8A 109.5
N2 C8 H8B 109.5
H8A C8 H8B 109.5
N2 C8 H8C 109.5
H8A C8 H8C 109.5
H8B C8 H8C 109.5
C14 C9 C10 118.7(2)
C14 C9 P1 126.1(2)
C10 C9 P1 115.19(19)
C11 C10 C9 120.8(3)
C11 C10 H10 119.6
C9 C10 H10 119.6
C10 C11 C12 119.8(3)
C10 C11 H11 120.1
C12 C11 H11 120.1
C13 C12 C11 119.8(3)
C13 C12 H12 120.1
C11 C12 H12 120.1
C12 C13 C14 120.8(3)
C12 C13 H13 119.6
C14 C13 H13 119.6
C13 C14 C9 120.1(3)
C13 C14 H14 119.9
C9 C14 H14 119.9
C20 C15 C16 119.6(2)
C20 C15 P1 124.3(2)
C16 C15 P1 115.77(19)
C17 C16 C15 120.8(2)
C17 C16 H16 119.6
C15 C16 H16 119.6
C16 C17 C18 119.0(3)
C16 C17 H17 120.5
C18 C17 H17 120.5
C19 C18 C17 120.7(2)
C19 C18 H18 119.6
C17 C18 H18 119.6
C18 C19 C20 120.1(2)
C18 C19 H19 120.0
C20 C19 H19 120.0
C19 C20 C15 119.9(2)
C19 C20 H20 120.0
C15 C20 H20 120.0
C22 C21 C26 119.5(2)
C22 C21 P2 122.53(19)
C26 C21 P2 118.00(19)
C23 C22 C21 120.8(2)
C23 C22 H22 119.6
C21 C22 H22 119.6
C22 C23 C24 119.5(3)
C22 C23 H23 120.3
C24 C23 H23 120.3
C25 C24 C23 120.1(3)
C25 C24 H24 119.9
C23 C24 H24 119.9
C24 C25 C26 120.7(3)
C24 C25 H25 119.6
C26 C25 H25 119.6
C25 C26 C21 119.4(3)
C25 C26 H26 120.3
C21 C26 H26 120.3
C28 C27 C32 119.8(2)
C28 C27 P2 117.7(2)
C32 C27 P2 122.5(2)
C29 C28 C27 120.2(3)
C29 C28 H28 119.9
C27 C28 H28 119.9
C28 C29 C30 119.2(3)
C28 C29 H29 120.4
C30 C29 H29 120.4
C31 C30 C29 121.0(3)
C31 C30 H30 119.5
C29 C30 H30 119.5
C30 C31 C32 119.8(3)
C30 C31 H31 120.1
C32 C31 H31 120.1
C31 C32 C27 120.0(3)
C31 C32 H32 120.0
C27 C32 H32 120.0
C1 N1 C2 110.30(19)
C1 N1 C4 121.20(19)
C2 N1 C4 128.2(2)
C1 N2 C3 110.5(2)
C1 N2 C8 120.8(2)
C3 N2 C8 128.6(2)
O1 P1 C9 110.56(11)
O1 P1 C15 110.04(10)
C9 P1 C15 110.81(11)
O1 P1 C2 110.16(11)
C9 P1 C2 108.38(11)
C15 P1 C2 106.81(11)
O2 P2 C27 112.27(11)
O2 P2 C21 115.79(11)
C27 P2 C21 107.16(12)
O2 P2 C3 110.58(11)
C27 P2 C3 105.00(11)
C21 P2 C3 105.27(11)

loop_
_geom_bond_atom_site_label_1
_geom_bond_atom_site_label_2
_geom_bond_distance
C1 N1 1.367(3)
C1 N2 1.371(3)
C1 S 1.678(2)
C2 C3 1.367(3)
C2 N1 1.401(3)
C2 P1 1.832(2)
C3 N2 1.393(3)
C3 P2 1.825(2)
C4 N1 1.469(3)
C4 C5 1.515(4)
C4 H4A 0.9900
C4 H4B 0.9900
C5 C6 1.529(3)
C5 H5A 0.9900
C5 H5B 0.9900
C6 C7 1.520(4)
C6 H6A 0.9900
C6 H6B 0.9900
C7 H7A 0.9800
C7 H7B 0.9800
C7 H7C 0.9800
C8 N2 1.461(3)
C8 H8A 0.9800
C8 H8B 0.9800
C8 H8C 0.9800
C9 C14 1.384(4)
C9 C10 1.401(3)
C9 P1 1.801(3)
C10 C11 1.376(4)
C10 H10 0.9500
C11 C12 1.385(4)
C11 H11 0.9500
C12 C13 1.373(4)
C12 H12 0.9500
C13 C14 1.383(4)
C13 H13 0.9500
C14 H14 0.9500
C15 C20 1.389(3)
C15 C16 1.394(3)
C15 P1 1.805(2)
C16 C17 1.383(3)
C16 H16 0.9500
C17 C18 1.394(4)
C17 H17 0.9500
C18 C19 1.380(4)
C18 H18 0.9500
C19 C20 1.388(3)
C19 H19 0.9500
C20 H20 0.9500
C21 C22 1.391(3)
C21 C26 1.395(3)
C21 P2 1.803(3)
C22 C23 1.384(3)
C22 H22 0.9500
C23 C24 1.389(4)
C23 H23 0.9500
C24 C25 1.379(4)
C24 H24 0.9500
C25 C26 1.390(4)
C25 H25 0.9500
C26 H26 0.9500
C27 C28 1.387(4)
C27 C32 1.391(4)
C27 P2 1.800(2)
C28 C29 1.385(4)
C28 H28 0.9500
C29 C30 1.387(5)
C29 H29 0.9500
C30 C31 1.374(4)
C30 H30 0.9500
C31 C32 1.379(4)
C31 H31 0.9500
C32 H32 0.9500
O1 P1 1.4857(17)
O2 P2 1.4768(17)

loop_
_geom_torsion_atom_site_label_1
_geom_torsion_atom_site_label_2
_geom_torsion_atom_site_label_3
_geom_torsion_atom_site_label_4
_geom_torsion
N1 C2 C3 N2 -0.6(3)
P1 C2 C3 N2 171.80(19)
N1 C2 C3 P2 179.11(18)
P1 C2 C3 P2 -8.5(4)
N1 C4 C5 C6 174.1(2)
C4 C5 C6 C7 64.9(3)
C14 C9 C10 C11 0.0(4)
P1 C9 C10 C11 -177.5(2)
C9 C10 C11 C12 -1.1(4)
C10 C11 C12 C13 1.4(4)
C11 C12 C13 C14 -0.4(4)
C12 C13 C14 C9 -0.8(5)
C10 C9 C14 C13 1.0(4)
P1 C9 C14 C13 178.2(2)
C20 C15 C16 C17 -1.2(4)
P1 C15 C16 C17 -174.85(19)
C15 C16 C17 C18 0.5(4)
C16 C17 C18 C19 0.4(4)
C17 C18 C19 C20 -0.7(4)
C18 C19 C20 C15 0.1(4)
C16 C15 C20 C19 0.8(3)
P1 C15 C20 C19 173.94(18)
C26 C21 C22 C23 -0.4(4)
P2 C21 C22 C23 -179.98(19)
C21 C22 C23 C24 0.3(4)
C22 C23 C24 C25 -0.3(4)
C23 C24 C25 C26 0.4(4)
C24 C25 C26 C21 -0.4(4)
C22 C21 C26 C25 0.4(4)
P2 C21 C26 C25 -180.0(2)
C32 C27 C28 C29 2.2(4)
P2 C27 C28 C29 -176.2(2)
C27 C28 C29 C30 -0.4(4)
C28 C29 C30 C31 -1.1(5)
C29 C30 C31 C32 0.9(4)
C30 C31 C32 C27 0.9(4)
C28 C27 C32 C31 -2.4(4)
P2 C27 C32 C31 175.86(19)
N2 C1 N1 C2 -0.2(3)
S C1 N1 C2 -179.77(19)
N2 C1 N1 C4 173.8(2)
S C1 N1 C4 -5.7(3)
C3 C2 N1 C1 0.5(3)
P1 C2 N1 C1 -172.88(17)
C3 C2 N1 C4 -173.0(2)
P1 C2 N1 C4 13.6(3)
C5 C4 N1 C1 -96.9(3)
C5 C4 N1 C2 76.0(3)
N1 C1 N2 C3 -0.1(3)
S C1 N2 C3 179.39(18)
N1 C1 N2 C8 177.6(2)
S C1 N2 C8 -2.9(3)
C2 C3 N2 C1 0.5(3)
P2 C3 N2 C1 -179.25(17)
C2 C3 N2 C8 -177.1(2)
P2 C3 N2 C8 3.2(4)
C14 C9 P1 O1 -152.8(2)
C10 C9 P1 O1 24.5(2)
C14 C9 P1 C15 84.9(2)
C10 C9 P1 C15 -97.8(2)
C14 C9 P1 C2 -32.0(3)
C10 C9 P1 C2 145.32(19)
C20 C15 P1 O1 -123.2(2)
C16 C15 P1 O1 50.2(2)
C20 C15 P1 C9 -0.6(2)
C16 C15 P1 C9 172.77(18)
C20 C15 P1 C2 117.3(2)
C16 C15 P1 C2 -69.4(2)
C3 C2 P1 O1 -152.1(2)
N1 C2 P1 O1 19.4(2)
C3 C2 P1 C9 86.8(3)
N1 C2 P1 C9 -101.7(2)
C3 C2 P1 C15 -32.6(3)
N1 C2 P1 C15 138.90(19)
C28 C27 P2 O2 -56.4(2)
C32 C27 P2 O2 125.3(2)
C28 C27 P2 C21 175.4(2)
C32 C27 P2 C21 -3.0(2)
C28 C27 P2 C3 63.8(2)
C32 C27 P2 C3 -114.5(2)
C22 C21 P2 O2 140.4(2)
C26 C21 P2 O2 -39.2(2)
C22 C21 P2 C27 -93.4(2)
C26 C21 P2 C27 87.0(2)
C22 C21 P2 C3 18.0(2)
C26 C21 P2 C3 -161.61(19)
C2 C3 P2 O2 -28.5(3)
N2 C3 P2 O2 151.12(19)
C2 C3 P2 C27 -149.8(2)
N2 C3 P2 C27 29.8(2)
C2 C3 P2 C21 97.2(2)
N2 C3 P2 C21 -83.1(2)
